data_2242266
loop_
_publ_author_name
'Kang, Sung Kwon'
'Choi, Eung Man'
'Son, Kyung-sun'

_publ_section_title
;
 Crystal structure of
 (3,5-dimethyl-1<i>H</i>-pyrrol-2-yl)diphenylphosphine oxide
;
_journal_coeditor_code WM5405
_journal_issue 8
_journal_name_full 'Acta Crystallographica Section E'
_journal_page_first 1268
_journal_page_last 1270
_journal_paper_doi 10.1107/S2056989017010994
_journal_volume 73
_journal_year 2017
_chemical_formula_iupac 'C18 H18 N O P'
_chemical_formula_moiety 'C18 H18 N O P'
_chemical_formula_sum 'C18 H18 N O P'
_chemical_formula_weight 295.30
_chemical_name_systematic
;
(3,5-Dimethyl-1<i>H</i>-pyrrol-2-yl)diphenylphosphine
oxide
;
_space_group_crystal_system monoclinic
_space_group_IT_number 15
_space_group_name_Hall '-C 2yc'
_space_group_name_H-M_alt 'C 1 2/c 1'
_symmetry_space_group_name_Hall '-C 2yc'
_symmetry_space_group_name_H-M 'C 1 2/c 1'
_atom_sites_solution_hydrogens mixed
_audit_creation_method SHELXL-2014/7
_cell_angle_alpha 90
_cell_angle_beta 98.378(8)
_cell_angle_gamma 90
_cell_formula_units_Z 8
_cell_length_a 10.656(6)
_cell_length_b 14.765(8)
_cell_length_c 20.757(11)
_cell_measurement_reflns_used 6973
_cell_measurement_temperature 296(2)
_cell_measurement_theta_max 27.95
_cell_measurement_theta_min 2.37
_cell_volume 3231(3)
_computing_cell_refinement
;
SAINT (Bruker, 2002)
;
_computing_data_collection
;
SMART (Bruker, 2002)
;
_computing_data_reduction
;
SAINT (Bruker, 2002)
;
_computing_molecular_graphics
;
ORTEP-3 for Windows (Farrugia, 2012)
;
_computing_publication_material
;
WinGX (Farrugia, 2012)
;
_computing_structure_refinement
;
SHELXL2013 (Sheldrick, 2015)
;
_computing_structure_solution
;
SHELXS97 (Sheldrick, 2008)
;
_diffrn_ambient_temperature 296(2)
_diffrn_measured_fraction_theta_full 0.989
_diffrn_measured_fraction_theta_max 0.973
_diffrn_measurement_device_type 'Bruker SMART CCD area-detector'
_diffrn_measurement_method '\w scans'
_diffrn_radiation_type MoK\a
_diffrn_radiation_wavelength 0.71073
_diffrn_reflns_av_R_equivalents 0.0271
_diffrn_reflns_limit_h_max 14
_diffrn_reflns_limit_h_min -14
_diffrn_reflns_limit_k_max 19
_diffrn_reflns_limit_k_min -19
_diffrn_reflns_limit_l_max 27
_diffrn_reflns_limit_l_min -27
_diffrn_reflns_number 14781
_diffrn_reflns_theta_full 25.242
_diffrn_reflns_theta_max 28.441
_diffrn_reflns_theta_min 1.983
_exptl_absorpt_coefficient_mu 0.168
_exptl_absorpt_correction_T_max 0.967
_exptl_absorpt_correction_T_min 0.943
_exptl_absorpt_correction_type multi-scan
_exptl_absorpt_process_details
;
(<i>SADABS</i>; Krause <i>et al.</i>, 2015)
;
_exptl_crystal_colour orange
_exptl_crystal_density_diffrn 1.214
_exptl_crystal_description block
_exptl_crystal_F_000 1248
_exptl_crystal_size_max 0.29
_exptl_crystal_size_mid 0.27
_exptl_crystal_size_min 0.25
_refine_diff_density_max 0.322
_refine_diff_density_min -0.243
_refine_ls_extinction_method none
_refine_ls_goodness_of_fit_ref 1.065
_refine_ls_hydrogen_treatment mixed
_refine_ls_matrix_type full
_refine_ls_number_parameters 196
_refine_ls_number_reflns 3961
_refine_ls_number_restraints 0
_refine_ls_restrained_S_all 1.065
_refine_ls_R_factor_all 0.0590
_refine_ls_R_factor_gt 0.0461
_refine_ls_shift/su_max 0.001
_refine_ls_shift/su_mean 0.000
_refine_ls_structure_factor_coef Fsqd
_refine_ls_weighting_details 'w=1/[\s^2^(Fo^2^)+(0.0690P)^2^+1.3679P] where P=(Fo^2^+2Fc^2^)/3'
_refine_ls_weighting_scheme calc
_refine_ls_wR_factor_gt 0.1265
_refine_ls_wR_factor_ref 0.1358
_reflns_number_gt 3196
_reflns_number_total 3961
_reflns_threshold_expression 'I > 2\s(I)'
_cod_data_source_file wm5405sup1.cif
_cod_data_source_block I
_cod_database_code 2242266
_shelx_space_group_comment
;
The symmetry employed for this shelxl refinement is uniquely defined
by the following loop, which should always be used as a source of
symmetry information in preference to the above space-group names.
They are only intended as comments.
;

loop_
_space_group_symop_operation_xyz
'x, y, z'
'-x, y, -z+1/2'
'x+1/2, y+1/2, z'
'-x+1/2, y+1/2, -z+1/2'
'-x, -y, -z'
'x, -y, z-1/2'
'-x+1/2, -y+1/2, -z'
'x+1/2, -y+1/2, z-1/2'

loop_
_atom_site_type_symbol
_atom_site_label
_atom_site_fract_x
_atom_site_fract_y
_atom_site_fract_z
_atom_site_U_iso_or_equiv
_atom_site_adp_type
_atom_site_calc_flag
_atom_site_occupancy
P P1 0.71878(4) 0.57612(3) 0.33110(2) 0.03972(14) Uani d 1
O O2 0.65623(12) 0.55565(10) 0.26460(6) 0.0621(4) Uani d 1
C C3 0.82519(14) 0.48606(10) 0.36150(8) 0.0429(4) Uani d 1
C C4 0.7970(2) 0.42449(12) 0.40734(11) 0.0602(5) Uani d 1
H H4 0.7259 0.4330 0.4278 0.072 Uiso calc 1
C C5 0.8752(2) 0.34969(14) 0.42287(13) 0.0780(7) Uani d 1
H H5 0.8565 0.3088 0.4542 0.094 Uiso calc 1
C C6 0.9787(2) 0.33576(14) 0.39253(13) 0.0744(7) Uani d 1
H H6 1.0294 0.2850 0.4025 0.089 Uiso calc 1
C C7 1.0074(2) 0.39616(16) 0.34775(14) 0.0796(7) Uani d 1
H H7 1.0786 0.3871 0.3274 0.096 Uiso calc 1
C C8 0.93109(19) 0.47160(14) 0.33202(11) 0.0655(5) Uani d 1
H H8 0.9518 0.5127 0.3013 0.079 Uiso calc 1
C C9 0.81251(15) 0.67828(11) 0.33328(8) 0.0451(4) Uani d 1
C C10 0.92531(18) 0.69087(13) 0.37448(11) 0.0597(5) Uani d 1
H H10 0.9568 0.6453 0.4033 0.072 Uiso calc 1
C C11 0.9917(2) 0.77160(16) 0.37289(14) 0.0814(7) Uani d 1
H H11 1.0678 0.7798 0.4005 0.098 Uiso calc 1
C C12 0.9455(3) 0.83877(15) 0.33103(17) 0.0933(9) Uani d 1
H H12 0.9906 0.8926 0.3301 0.112 Uiso calc 1
C C13 0.8345(3) 0.82778(15) 0.29083(15) 0.0909(9) Uani d 1
H H13 0.8031 0.8744 0.2630 0.109 Uiso calc 1
C C14 0.7680(2) 0.74766(14) 0.29101(11) 0.0688(6) Uani d 1
H H14 0.6927 0.7401 0.2626 0.083 Uiso calc 1
C C15 0.60482(15) 0.58994(10) 0.38423(8) 0.0400(3) Uani d 1
C C16 0.60900(17) 0.60509(11) 0.45053(8) 0.0468(4) Uani d 1
C C17 0.48236(18) 0.60914(13) 0.46181(9) 0.0558(5) Uani d 1
H H17 0.4559 0.6182 0.5021 0.067 Uiso calc 1
C C18 0.40454(17) 0.59763(12) 0.40420(10) 0.0516(4) Uani d 1
N N19 0.47866(13) 0.58591(9) 0.35719(8) 0.0435(3) Uani d 1
H H19 0.4501(18) 0.5756(12) 0.3169(10) 0.049(5) Uiso d 1
C C20 0.7239(2) 0.61602(16) 0.50077(10) 0.0675(5) Uani d 1
H H20A 0.7544 0.5574 0.5158 0.101 Uiso calc 1
H H20B 0.7020 0.6504 0.5368 0.101 Uiso calc 1
H H20C 0.7888 0.6472 0.4820 0.101 Uiso calc 1
C C21 0.26291(19) 0.59778(19) 0.38760(13) 0.0812(7) Uani d 1
H H21A 0.2255 0.6017 0.4269 0.122 Uiso calc 1
H H21B 0.2357 0.5429 0.3650 0.122 Uiso calc 1
H H21C 0.2367 0.6489 0.3603 0.122 Uiso calc 1

loop_
_atom_site_aniso_label
_atom_site_aniso_U_11
_atom_site_aniso_U_22
_atom_site_aniso_U_33
_atom_site_aniso_U_12
_atom_site_aniso_U_13
_atom_site_aniso_U_23
P1 0.0339(2) 0.0405(2) 0.0439(3) 0.00439(15) 0.00249(17) -0.00102(16)
O2 0.0492(7) 0.0831(9) 0.0507(7) 0.0116(6) -0.0035(6) -0.0094(6)
C3 0.0362(8) 0.0360(7) 0.0547(9) 0.0020(6) 0.0006(7) -0.0045(6)
C4 0.0564(11) 0.0451(9) 0.0800(14) 0.0051(8) 0.0132(10) 0.0097(9)
C5 0.0836(15) 0.0466(10) 0.1029(18) 0.0115(10) 0.0107(14) 0.0217(11)
C6 0.0588(12) 0.0449(10) 0.1140(19) 0.0165(9) -0.0059(12) 0.0015(11)
C7 0.0557(12) 0.0658(13) 0.121(2) 0.0215(10) 0.0242(13) -0.0065(13)
C8 0.0590(11) 0.0559(11) 0.0861(14) 0.0154(9) 0.0255(11) 0.0074(10)
C9 0.0429(8) 0.0394(8) 0.0549(10) 0.0045(6) 0.0142(7) 0.0037(7)
C10 0.0547(11) 0.0456(9) 0.0776(13) -0.0055(8) 0.0049(10) -0.0012(9)
C11 0.0661(13) 0.0582(13) 0.122(2) -0.0174(11) 0.0226(14) -0.0215(13)
C12 0.0905(18) 0.0440(11) 0.159(3) -0.0099(12) 0.0644(19) -0.0032(14)
C13 0.0995(19) 0.0523(12) 0.131(2) 0.0178(12) 0.0516(18) 0.0377(13)
C14 0.0633(12) 0.0595(12) 0.0867(15) 0.0154(10) 0.0213(11) 0.0258(10)
C15 0.0353(8) 0.0376(7) 0.0462(8) 0.0033(6) 0.0024(7) 0.0008(6)
C16 0.0515(10) 0.0433(8) 0.0449(9) 0.0027(7) 0.0048(7) 0.0043(7)
C17 0.0603(11) 0.0588(11) 0.0517(10) 0.0065(9) 0.0198(9) 0.0071(8)
C18 0.0433(9) 0.0500(9) 0.0641(11) 0.0036(7) 0.0165(8) 0.0097(8)
N19 0.0361(7) 0.0444(7) 0.0493(8) 0.0015(5) 0.0038(6) -0.0002(6)
C20 0.0699(13) 0.0776(14) 0.0510(11) 0.0019(11) -0.0045(10) -0.0015(9)
C21 0.0436(11) 0.1053(18) 0.0982(18) 0.0040(11) 0.0225(11) 0.0118(14)

loop_
_atom_type_symbol
_atom_type_description
_atom_type_scat_dispersion_real
_atom_type_scat_dispersion_imag
_atom_type_scat_source
C C 0.0033 0.0016 'International Tables Vol C Tables 4.2.6.8 and 6.1.1.4'
H H 0.0000 0.0000 'International Tables Vol C Tables 4.2.6.8 and 6.1.1.4'
N N 0.0061 0.0033 'International Tables Vol C Tables 4.2.6.8 and 6.1.1.4'
O O 0.0106 0.0060 'International Tables Vol C Tables 4.2.6.8 and 6.1.1.4'
P P 0.1023 0.0942 'International Tables Vol C Tables 4.2.6.8 and 6.1.1.4'

loop_
_geom_angle_atom_site_label_1
_geom_angle_atom_site_label_2
_geom_angle_atom_site_label_3
_geom_angle
O2 P1 C15 110.49(9)
O2 P1 C3 110.63(8)
C15 P1 C3 108.75(8)
O2 P1 C9 111.57(9)
C15 P1 C9 108.41(8)
C3 P1 C9 106.87(8)
C8 C3 C4 118.62(16)
C8 C3 P1 118.29(14)
C4 C3 P1 122.60(14)
C3 C4 C5 120.0(2)
C3 C4 H4 120.0
C5 C4 H4 120.0
C6 C5 C4 120.6(2)
C6 C5 H5 119.7
C4 C5 H5 119.7
C7 C6 C5 119.78(18)
C7 C6 H6 120.1
C5 C6 H6 120.1
C6 C7 C8 120.4(2)
C6 C7 H7 119.8
C8 C7 H7 119.8
C3 C8 C7 120.6(2)
C3 C8 H8 119.7
C7 C8 H8 119.7
C10 C9 C14 118.60(18)
C10 C9 P1 123.76(13)
C14 C9 P1 117.65(15)
C9 C10 C11 120.0(2)
C9 C10 H10 120.0
C11 C10 H10 120.0
C12 C11 C10 120.2(2)
C12 C11 H11 119.9
C10 C11 H11 119.9
C13 C12 C11 120.5(2)
C13 C12 H12 119.8
C11 C12 H12 119.8
C12 C13 C14 120.3(2)
C12 C13 H13 119.9
C14 C13 H13 119.9
C13 C14 C9 120.4(2)
C13 C14 H14 119.8
C9 C14 H14 119.8
N19 C15 C16 107.38(15)
N19 C15 P1 117.27(13)
C16 C15 P1 135.35(13)
C15 C16 C17 106.22(15)
C15 C16 C20 127.80(17)
C17 C16 C20 125.97(17)
C18 C17 C16 108.97(16)
C18 C17 H17 125.5
C16 C17 H17 125.5
N19 C18 C17 107.71(16)
N19 C18 C21 120.57(19)
C17 C18 C21 131.71(19)
C18 N19 C15 109.72(16)
C18 N19 H19 124.2(13)
C15 N19 H19 126.0(13)
C16 C20 H20A 109.5
C16 C20 H20B 109.5
H20A C20 H20B 109.5
C16 C20 H20C 109.5
H20A C20 H20C 109.5
H20B C20 H20C 109.5
C18 C21 H21A 109.5
C18 C21 H21B 109.5
H21A C21 H21B 109.5
C18 C21 H21C 109.5
H21A C21 H21C 109.5
H21B C21 H21C 109.5

loop_
_geom_bond_atom_site_label_1
_geom_bond_atom_site_label_2
_geom_bond_distance
P1 O2 1.4740(15)
P1 C15 1.7672(18)
P1 C3 1.8011(17)
P1 C9 1.8059(18)
C3 C8 1.377(3)
C3 C4 1.380(3)
C4 C5 1.392(3)
C4 H4 0.9300
C5 C6 1.363(3)
C5 H5 0.9300
C6 C7 1.355(4)
C6 H6 0.9300
C7 C8 1.390(3)
C7 H7 0.9300
C8 H8 0.9300
C9 C10 1.383(3)
C9 C14 1.387(2)
C10 C11 1.389(3)
C10 H10 0.9300
C11 C12 1.362(4)
C11 H11 0.9300
C12 C13 1.354(4)
C12 H12 0.9300
C13 C14 1.380(3)
C13 H13 0.9300
C14 H14 0.9300
C15 N19 1.381(2)
C15 C16 1.388(2)
C16 C17 1.404(3)
C16 C20 1.497(3)
C17 C18 1.363(3)
C17 H17 0.9300
C18 N19 1.353(2)
C18 C21 1.498(3)
N19 H19 0.862(19)
C20 H20A 0.9600
C20 H20B 0.9600
C20 H20C 0.9600
C21 H21A 0.9600
C21 H21B 0.9600
C21 H21C 0.9600

loop_
_geom_hbond_atom_site_label_D
_geom_hbond_atom_site_label_H
_geom_hbond_atom_site_label_A
_geom_hbond_site_symmetry_A
_geom_hbond_distance_DH
_geom_hbond_distance_HA
_geom_hbond_distance_DA
_geom_hbond_angle_DHA
N19 H19 O2 2_655 0.862(19) 1.92(2) 2.757(2) 164.7(18)

loop_
_geom_torsion_atom_site_label_1
_geom_torsion_atom_site_label_2
_geom_torsion_atom_site_label_3
_geom_torsion_atom_site_label_4
_geom_torsion
O2 P1 C3 C8 66.62(17)
C15 P1 C3 C8 -171.86(15)
C9 P1 C3 C8 -55.02(17)
O2 P1 C3 C4 -105.19(17)
C15 P1 C3 C4 16.33(17)
C9 P1 C3 C4 133.17(16)
C8 C3 C4 C5 0.0(3)
P1 C3 C4 C5 171.80(16)
C3 C4 C5 C6 -0.9(3)
C4 C5 C6 C7 1.3(4)
C5 C6 C7 C8 -0.8(4)
C4 C3 C8 C7 0.5(3)
P1 C3 C8 C7 -171.64(18)
C6 C7 C8 C3 -0.1(4)
O2 P1 C9 C10 -145.38(16)
C15 P1 C9 C10 92.73(17)
C3 P1 C9 C10 -24.33(18)
O2 P1 C9 C14 34.61(17)
C15 P1 C9 C14 -87.28(16)
C3 P1 C9 C14 155.66(14)
C14 C9 C10 C11 -0.1(3)
P1 C9 C10 C11 179.85(16)
C9 C10 C11 C12 0.4(3)
C10 C11 C12 C13 0.3(4)
C11 C12 C13 C14 -1.1(4)
C12 C13 C14 C9 1.4(4)
C10 C9 C14 C13 -0.7(3)
P1 C9 C14 C13 179.28(17)
O2 P1 C15 N19 -3.94(14)
C3 P1 C15 N19 -125.55(12)
C9 P1 C15 N19 118.61(12)
O2 P1 C15 C16 176.30(16)
C3 P1 C15 C16 54.69(18)
C9 P1 C15 C16 -61.15(18)
N19 C15 C16 C17 0.45(18)
P1 C15 C16 C17 -179.78(14)
N19 C15 C16 C20 -179.03(18)
P1 C15 C16 C20 0.7(3)
C15 C16 C17 C18 -0.5(2)
C20 C16 C17 C18 178.98(18)
C16 C17 C18 N19 0.4(2)
C16 C17 C18 C21 -178.5(2)
C17 C18 N19 C15 -0.10(19)
C21 C18 N19 C15 178.96(18)
C16 C15 N19 C18 -0.23(18)
P1 C15 N19 C18 179.95(11)

_cod_database_fobs_code 2242266
